data_4134457
loop_
_publ_author_name
'Budiman, Yudha P.'
'Jayaraman, Arumugam'
'Friedrich, Alexandra'
'Kerner, Florian'
'Radius, Udo'
'Marder, Todd B.'

_publ_section_title
;
 Palladium-Catalyzed Homocoupling of Highly Fluorinated Arylboronates:
 Studies of the Influence of Strongly vs Weakly Coordinating Solvents on
 the Reductive Elimination Process.
;
_journal_issue 13
_journal_name_full 'Journal of the American Chemical Society'
_journal_page_first 6036
_journal_page_last 6050
_journal_paper_doi 10.1021/jacs.9b11871
_journal_volume 142
_journal_year 2020
_chemical_formula_moiety 'C12 H2 F8'
_chemical_formula_sum 'C12 H2 F8'
_chemical_formula_weight 298.14
_space_group_crystal_system orthorhombic
_space_group_IT_number 61
_space_group_name_Hall '-P 2ac 2ab'
_space_group_name_H-M_alt 'P b c a'
_atom_sites_solution_hydrogens geom
_atom_sites_solution_primary iterative
_atom_sites_solution_secondary difmap
_audit_creation_date 2019-01-15
_audit_creation_method SHELXL-2014/7
_cell_angle_alpha 90
_cell_angle_beta 90
_cell_angle_gamma 90
_cell_formula_units_Z 8
_cell_length_a 10.994(3)
_cell_length_b 8.897(4)
_cell_length_c 20.967(3)
_cell_measurement_reflns_used 9939
_cell_measurement_temperature 103(2)
_cell_measurement_theta_max 28.24
_cell_measurement_theta_min 2.68
_cell_volume 2050.9(11)
_computing_cell_refinement 'Saint+ ver. V8.37A (Bruker AXS)'
_computing_data_collection 'APEX2 ver. 2014.9 (Bruker AXS)'
_computing_data_reduction 'Saint+ ver. V8.37A (Bruker AXS)'
_computing_molecular_graphics 'ShelXLe (Huebschle et all, 2011)'
_computing_publication_material 'SHELXL-2014/7 (Sheldrick, 2014)'
_computing_structure_refinement 'SHELXL-2014/7 (Sheldrick, 2014)'
_computing_structure_solution 'SHELXT (Sheldrick, 2014)'
_diffrn_ambient_temperature 103(2)
_diffrn_detector 'CCD area detector (Apex2)'
_diffrn_detector_area_resol_mean 8.333
_diffrn_measured_fraction_theta_full 1.000
_diffrn_measured_fraction_theta_max 0.999
_diffrn_measurement_device_type 'Bruker X8-APEX II'
_diffrn_measurement_method '\f and \w scans'
_diffrn_radiation_monochromator 'multi-layer mirror'
_diffrn_radiation_type MoK\a
_diffrn_radiation_wavelength 0.71073
_diffrn_reflns_av_R_equivalents 0.0425
_diffrn_reflns_av_unetI/netI 0.0154
_diffrn_reflns_Laue_measured_fraction_full 1.000
_diffrn_reflns_Laue_measured_fraction_max 0.999
_diffrn_reflns_limit_h_max 14
_diffrn_reflns_limit_h_min -14
_diffrn_reflns_limit_k_max 11
_diffrn_reflns_limit_k_min -11
_diffrn_reflns_limit_l_max 27
_diffrn_reflns_limit_l_min -28
_diffrn_reflns_number 37562
_diffrn_reflns_point_group_measured_fraction_full 1.000
_diffrn_reflns_point_group_measured_fraction_max 0.999
_diffrn_reflns_theta_full 25.242
_diffrn_reflns_theta_max 28.376
_diffrn_reflns_theta_min 1.943
_diffrn_source 'rotating-anode (Nonius FR-591)'
_exptl_absorpt_coefficient_mu 0.215
_exptl_absorpt_correction_T_max 0.7457
_exptl_absorpt_correction_T_min 0.6715
_exptl_absorpt_correction_type multi-scan
_exptl_absorpt_process_details 'SadAbs 2016/2 (Bruker AXS)'
_exptl_crystal_colour colourless
_exptl_crystal_density_diffrn 1.931
_exptl_crystal_description block
_exptl_crystal_F_000 1168
_exptl_crystal_size_max 0.255
_exptl_crystal_size_mid 0.254
_exptl_crystal_size_min 0.202
_refine_diff_density_max 0.498
_refine_diff_density_min -0.236
_refine_diff_density_rms 0.054
_refine_ls_extinction_method none
_refine_ls_goodness_of_fit_ref 1.041
_refine_ls_hydrogen_treatment constr
_refine_ls_matrix_type full
_refine_ls_number_parameters 181
_refine_ls_number_reflns 2565
_refine_ls_number_restraints 0
_refine_ls_restrained_S_all 1.041
_refine_ls_R_factor_all 0.0370
_refine_ls_R_factor_gt 0.0319
_refine_ls_shift/su_max 0.001
_refine_ls_shift/su_mean 0.000
_refine_ls_structure_factor_coef Fsqd
_refine_ls_weighting_details 'w=1/[\s^2^(Fo^2^)+(0.0467P)^2^+1.1263P] where P=(Fo^2^+2Fc^2^)/3'
_refine_ls_weighting_scheme calc
_refine_ls_wR_factor_gt 0.0861
_refine_ls_wR_factor_ref 0.0900
_reflns_Friedel_coverage 0.000
_reflns_number_gt 2262
_reflns_number_total 2565
_reflns_threshold_expression 'I > 2\s(I)'
_cod_data_source_file ja9b11871_si_003.cif
_cod_data_source_block cmpd_2d
_cod_depositor_comments 'Adding full bibliography for 4134454--4134458.cif.'
_cod_database_code 4134457
_shelx_shelxl_version_number 2014/7
_shelx_space_group_comment
;
The symmetry employed for this shelxl refinement is uniquely defined
by the following loop, which should always be used as a source of
symmetry information in preference to the above space-group names.
They are only intended as comments.
;
_shelx_estimated_absorpt_t_min 0.947
_shelx_estimated_absorpt_t_max 0.958

loop_
_space_group_symop_operation_xyz
'x, y, z'
'-x+1/2, -y, z+1/2'
'-x, y+1/2, -z+1/2'
'x+1/2, -y+1/2, -z'
'-x, -y, -z'
'x-1/2, y, -z-1/2'
'x, -y-1/2, z-1/2'
'-x-1/2, y-1/2, z'

loop_
_atom_site_label
_atom_site_type_symbol
_atom_site_fract_x
_atom_site_fract_y
_atom_site_fract_z
_atom_site_U_iso_or_equiv
_atom_site_adp_type
_atom_site_occupancy
_atom_site_site_symmetry_order
_atom_site_calc_flag
_atom_site_refinement_flags_posn
_atom_site_refinement_flags_adp
_atom_site_refinement_flags_occupancy
_atom_site_disorder_assembly
_atom_site_disorder_group
F1 F 0.46368(7) 0.44730(9) 0.65903(4) 0.02118(18) Uani 1 1 d . . . . .
C1 C 0.54650(11) 0.51884(14) 0.69489(6) 0.0155(2) Uani 1 1 d . . . . .
F2 F 0.44231(7) 0.43320(10) 0.78503(4) 0.0255(2) Uani 1 1 d . . . . .
C2 C 0.53546(11) 0.51131(14) 0.76043(6) 0.0178(2) Uani 1 1 d . . . . .
C3 C 0.61881(12) 0.58029(15) 0.80003(6) 0.0200(3) Uani 1 1 d . . . . .
H3 H 0.6106 0.5763 0.8451 0.024 Uiso 1 1 calc R U . . .
F3 F 0.79758(8) 0.72550(10) 0.80814(4) 0.0287(2) Uani 1 1 d . . . . .
F4 F 0.82163(7) 0.73552(9) 0.68097(4) 0.02239(18) Uani 1 1 d . . . . .
C4 C 0.71430(12) 0.65510(14) 0.77166(6) 0.0192(3) Uani 1 1 d . . . . .
C5 C 0.72694(11) 0.66080(13) 0.70603(6) 0.0166(2) Uani 1 1 d . . . . .
F5 F 0.84790(7) 0.48445(9) 0.59769(4) 0.01978(17) Uani 1 1 d . . . . .
F6 F 0.86965(7) 0.50338(9) 0.47064(4) 0.02079(18) Uani 1 1 d . . . . .
C6 C 0.64266(10) 0.59325(13) 0.66588(5) 0.0141(2) Uani 1 1 d . . . . .
C7 C 0.65468(10) 0.60076(13) 0.59540(5) 0.0143(2) Uani 1 1 d . . . . .
F7 F 0.48355(7) 0.73187(9) 0.45819(4) 0.02264(18) Uani 1 1 d . . . . .
C8 C 0.75773(11) 0.54800(13) 0.56420(6) 0.0151(2) Uani 1 1 d . . . . .
F8 F 0.46177(7) 0.71505(9) 0.58543(4) 0.02103(18) Uani 1 1 d . . . . .
C9 C 0.76881(11) 0.55798(14) 0.49860(6) 0.0161(2) Uani 1 1 d . . . . .
C10 C 0.67841(11) 0.62100(14) 0.46179(6) 0.0173(2) Uani 1 1 d . . . . .
H10 H 0.6870 0.6292 0.4168 0.021 Uiso 1 1 calc R U . . .
C11 C 0.57497(11) 0.67185(14) 0.49224(6) 0.0166(2) Uani 1 1 d . . . . .
C12 C 0.56303(11) 0.66234(13) 0.55788(6) 0.0156(2) Uani 1 1 d . . . . .

loop_
_atom_site_aniso_label
_atom_site_aniso_U_11
_atom_site_aniso_U_22
_atom_site_aniso_U_33
_atom_site_aniso_U_23
_atom_site_aniso_U_13
_atom_site_aniso_U_12
F1 0.0197(4) 0.0250(4) 0.0188(4) -0.0041(3) -0.0014(3) -0.0075(3)
C1 0.0158(5) 0.0142(5) 0.0166(5) -0.0029(4) -0.0016(4) 0.0005(4)
F2 0.0271(4) 0.0279(4) 0.0216(4) 0.0000(3) 0.0082(3) -0.0066(3)
C2 0.0193(6) 0.0159(6) 0.0182(6) -0.0001(5) 0.0040(4) 0.0005(5)
C3 0.0264(6) 0.0190(6) 0.0146(5) -0.0021(5) -0.0009(5) 0.0042(5)
F3 0.0312(4) 0.0316(5) 0.0232(4) -0.0061(3) -0.0107(3) -0.0066(4)
F4 0.0201(4) 0.0213(4) 0.0258(4) -0.0004(3) -0.0014(3) -0.0075(3)
C4 0.0216(6) 0.0168(6) 0.0192(6) -0.0041(5) -0.0071(5) 0.0012(5)
C5 0.0162(6) 0.0127(5) 0.0208(6) -0.0005(4) -0.0009(4) -0.0001(4)
F5 0.0177(4) 0.0230(4) 0.0187(4) 0.0016(3) -0.0028(3) 0.0062(3)
F6 0.0180(4) 0.0247(4) 0.0196(4) -0.0006(3) 0.0044(3) 0.0040(3)
C6 0.0159(5) 0.0119(5) 0.0146(5) -0.0009(4) -0.0006(4) 0.0020(4)
C7 0.0159(5) 0.0122(5) 0.0147(5) -0.0001(4) -0.0009(4) -0.0017(4)
F7 0.0210(4) 0.0269(4) 0.0201(4) 0.0011(3) -0.0073(3) 0.0057(3)
C8 0.0151(5) 0.0134(5) 0.0169(5) 0.0009(4) -0.0031(4) 0.0001(4)
F8 0.0169(4) 0.0253(4) 0.0208(4) 0.0001(3) 0.0013(3) 0.0063(3)
C9 0.0152(5) 0.0155(5) 0.0175(5) -0.0018(4) 0.0021(4) -0.0006(4)
C10 0.0203(6) 0.0166(6) 0.0151(5) -0.0001(4) -0.0015(4) -0.0028(5)
C11 0.0167(5) 0.0151(5) 0.0179(6) 0.0004(4) -0.0054(4) 0.0003(4)
C12 0.0147(5) 0.0134(5) 0.0187(6) -0.0014(4) 0.0000(4) 0.0001(4)

loop_
_atom_type_symbol
_atom_type_description
_atom_type_scat_dispersion_real
_atom_type_scat_dispersion_imag
_atom_type_scat_source
C C 0.0033 0.0016 'International Tables Vol C Tables 4.2.6.8 and 6.1.1.4'
H H 0.0000 0.0000 'International Tables Vol C Tables 4.2.6.8 and 6.1.1.4'
F F 0.0171 0.0103 'International Tables Vol C Tables 4.2.6.8 and 6.1.1.4'

loop_
_geom_angle_atom_site_label_1
_geom_angle_atom_site_label_2
_geom_angle_atom_site_label_3
_geom_angle
_geom_angle_site_symmetry_1
_geom_angle_site_symmetry_3
_geom_angle_publ_flag
F1 C1 C2 118.35(11) . . ?
F1 C1 C6 119.86(11) . . ?
C2 C1 C6 121.75(11) . . ?
F2 C2 C3 120.41(11) . . ?
F2 C2 C1 118.36(11) . . ?
C3 C2 C1 121.22(12) . . ?
C4 C3 C2 117.45(11) . . ?
C4 C3 H3 121.3 . . ?
C2 C3 H3 121.3 . . ?
F3 C4 C3 119.82(11) . . ?
F3 C4 C5 118.63(12) . . ?
C3 C4 C5 121.55(12) . . ?
F4 C5 C4 119.03(11) . . ?
F4 C5 C6 119.64(11) . . ?
C4 C5 C6 121.32(11) . . ?
C1 C6 C5 116.69(11) . . ?
C1 C6 C7 121.69(10) . . ?
C5 C6 C7 121.62(11) . . ?
C8 C7 C12 117.22(11) . . ?
C8 C7 C6 121.71(10) . . ?
C12 C7 C6 121.07(11) . . ?
F5 C8 C9 118.87(11) . . ?
F5 C8 C7 119.93(10) . . ?
C9 C8 C7 121.19(11) . . ?
F6 C9 C10 119.84(11) . . ?
F6 C9 C8 118.86(10) . . ?
C10 C9 C8 121.30(11) . . ?
C9 C10 C11 117.94(11) . . ?
C9 C10 H10 121.0 . . ?
C11 C10 H10 121.0 . . ?
F7 C11 C10 120.05(11) . . ?
F7 C11 C12 118.78(11) . . ?
C10 C11 C12 121.17(11) . . ?
F8 C12 C11 119.08(11) . . ?
F8 C12 C7 119.76(11) . . ?
C11 C12 C7 121.16(11) . . ?

loop_
_geom_bond_atom_site_label_1
_geom_bond_atom_site_label_2
_geom_bond_distance
_geom_bond_site_symmetry_2
_geom_bond_publ_flag
F1 C1 1.3415(14) . ?
C1 C2 1.3813(17) . ?
C1 C6 1.3877(17) . ?
F2 C2 1.3408(15) . ?
C2 C3 1.3804(18) . ?
C3 C4 1.3780(19) . ?
C3 H3 0.9500 . ?
F3 C4 1.3474(14) . ?
F4 C5 1.3423(14) . ?
C4 C5 1.3841(17) . ?
C5 C6 1.3887(16) . ?
F5 C8 1.3400(13) . ?
F6 C9 1.3449(14) . ?
C6 C7 1.4852(16) . ?
C7 C8 1.3899(17) . ?
C7 C12 1.3908(16) . ?
F7 C11 1.3436(14) . ?
C8 C9 1.3838(17) . ?
F8 C12 1.3390(14) . ?
C9 C10 1.3776(17) . ?
C10 C11 1.3805(18) . ?
C10 H10 0.9500 . ?
C11 C12 1.3851(17) . ?

loop_
_geom_torsion_atom_site_label_1
_geom_torsion_atom_site_label_2
_geom_torsion_atom_site_label_3
_geom_torsion_atom_site_label_4
_geom_torsion
_geom_torsion_site_symmetry_1
_geom_torsion_site_symmetry_2
_geom_torsion_site_symmetry_3
_geom_torsion_site_symmetry_4
_geom_torsion_publ_flag
F1 C1 C2 F2 -0.18(17) . . . . ?
C6 C1 C2 F2 -177.82(11) . . . . ?
F1 C1 C2 C3 178.89(11) . . . . ?
C6 C1 C2 C3 1.25(19) . . . . ?
F2 C2 C3 C4 178.16(11) . . . . ?
C1 C2 C3 C4 -0.89(19) . . . . ?
C2 C3 C4 F3 179.39(11) . . . . ?
C2 C3 C4 C5 -0.24(19) . . . . ?
F3 C4 C5 F4 0.24(18) . . . . ?
C3 C4 C5 F4 179.88(11) . . . . ?
F3 C4 C5 C6 -178.59(11) . . . . ?
C3 C4 C5 C6 1.05(19) . . . . ?
F1 C1 C6 C5 -178.04(10) . . . . ?
C2 C1 C6 C5 -0.43(18) . . . . ?
F1 C1 C6 C7 2.15(17) . . . . ?
C2 C1 C6 C7 179.76(11) . . . . ?
F4 C5 C6 C1 -179.52(10) . . . . ?
C4 C5 C6 C1 -0.69(18) . . . . ?
F4 C5 C6 C7 0.29(17) . . . . ?
C4 C5 C6 C7 179.12(11) . . . . ?
C1 C6 C7 C8 -122.60(13) . . . . ?
C5 C6 C7 C8 57.60(17) . . . . ?
C1 C6 C7 C12 57.91(16) . . . . ?
C5 C6 C7 C12 -121.89(13) . . . . ?
C12 C7 C8 F5 -178.52(10) . . . . ?
C6 C7 C8 F5 1.97(17) . . . . ?
C12 C7 C8 C9 0.65(17) . . . . ?
C6 C7 C8 C9 -178.86(11) . . . . ?
F5 C8 C9 F6 0.09(17) . . . . ?
C7 C8 C9 F6 -179.10(11) . . . . ?
F5 C8 C9 C10 179.41(11) . . . . ?
C7 C8 C9 C10 0.23(19) . . . . ?
F6 C9 C10 C11 178.22(11) . . . . ?
C8 C9 C10 C11 -1.10(18) . . . . ?
C9 C10 C11 F7 -178.90(11) . . . . ?
C9 C10 C11 C12 1.09(18) . . . . ?
F7 C11 C12 F8 -0.94(17) . . . . ?
C10 C11 C12 F8 179.07(11) . . . . ?
F7 C11 C12 C7 179.78(10) . . . . ?
C10 C11 C12 C7 -0.22(19) . . . . ?
C8 C7 C12 F8 -179.93(10) . . . . ?
C6 C7 C12 F8 -0.42(17) . . . . ?
C8 C7 C12 C11 -0.66(18) . . . . ?
C6 C7 C12 C11 178.85(11) . . . . ?
